data_2007198
loop_
_publ_author_name
'Swenson, Dale C.'
'Yamamoto, Michiharu'
'Burton, Donald J.'

_publ_section_title
;The (1<i>S</i>,9a<i>R</i>) and (1<i>S</i>,9a<i>S</i>) Relative Configurations
 of
 3-Fluoro-1,9a-dihydro-1-phenyl-1,2-bis(trifluoromethyl)-4<i>H</i>-quinolizin-4-one
;
_journal_issue 4
_journal_name_full 'Acta Crystallographica Section C'
_journal_page_first IUC9800009
_journal_paper_doi 10.1107/S0108270198099752
_journal_volume 54
_journal_year 1998
_chemical_formula_moiety 'C17 H10 F7 N O'
_chemical_formula_sum 'C17 H10 F7 N O'
_chemical_formula_weight 377.26
_space_group_IT_number 14
_symmetry_cell_setting monoclinic
_symmetry_space_group_name_Hall '-P 2ybc'
_symmetry_space_group_name_H-M 'P 1 21/c 1'
_cell_angle_alpha 90.00
_cell_angle_beta 95.24(2)
_cell_angle_gamma 90.00
_cell_formula_units_Z 4
_cell_length_a 7.533(2)
_cell_length_b 10.306(3)
_cell_length_c 20.139(5)
_cell_measurement_reflns_used 25
_cell_measurement_temperature 293(2)
_cell_measurement_theta_max 19
_cell_measurement_theta_min 8
_cell_volume 1557.0(7)
_computing_cell_refinement 'CAD4 (Enraf-Nonius, 1977)'
_computing_data_collection 'CAD4 (Enraf-Nonius, 1977)'
_computing_data_reduction 'MolEN (Fair, 1990)'
_computing_molecular_graphics 'SHELXTL v5.0 (Sheldrick, 1995)'
_computing_publication_material 'SHELXTL v5.0 (Sheldrick, 1995)'
_computing_structure_refinement 'SHELXTL v5.0 (Sheldrick, 1995)'
_computing_structure_solution 'direct methods (MULTAN, Main, et.al.,1980)'
_diffrn_ambient_temperature 293(2)
_diffrn_measurement_device 'Enraf Nonius CAD4'
_diffrn_measurement_method \q/2\q
_diffrn_radiation_monochromator graphite
_diffrn_radiation_source 'fine-focus sealed tube'
_diffrn_radiation_type MoK\a
_diffrn_radiation_wavelength 0.71070
_diffrn_reflns_av_R_equivalents 0.034
_diffrn_reflns_av_sigmaI/netI 0.0510
_diffrn_reflns_limit_h_max 10
_diffrn_reflns_limit_h_min -10
_diffrn_reflns_limit_k_max 9
_diffrn_reflns_limit_k_min -1
_diffrn_reflns_limit_l_max 28
_diffrn_reflns_limit_l_min -28
_diffrn_reflns_number 8055
_diffrn_reflns_theta_max 30.0
_diffrn_reflns_theta_min 2.0
_diffrn_standards_decay_% 0
_diffrn_standards_interval_time 240
_diffrn_standards_number 4
_exptl_absorpt_coefficient_mu 0.158
_exptl_absorpt_correction_type none
_exptl_crystal_colour yellow
_exptl_crystal_density_diffrn 1.609
_exptl_crystal_density_method 'not measured'
_exptl_crystal_description prism
_exptl_crystal_F_000 760
_exptl_crystal_size_max 0.46
_exptl_crystal_size_mid 0.41
_exptl_crystal_size_min 0.35
_refine_diff_density_max 0.266
_refine_diff_density_min -0.166
_refine_ls_extinction_coef 0.0087(14)
_refine_ls_extinction_method SHELXL
_refine_ls_goodness_of_fit_all 1.025
_refine_ls_goodness_of_fit_obs 1.031
_refine_ls_hydrogen_treatment riding
_refine_ls_matrix_type full
_refine_ls_number_parameters 236
_refine_ls_number_reflns 3808
_refine_ls_number_restraints 0
_refine_ls_restrained_S_all 1.025
_refine_ls_restrained_S_obs 1.031
_refine_ls_R_factor_all 0.0796
_refine_ls_R_factor_obs .0379
_refine_ls_shift/esd_max -0.001
_refine_ls_shift/esd_mean 0.000
_refine_ls_structure_factor_coef Fsqd
_refine_ls_weighting_details 'w=1/[\s^2^(Fo^2^)+(0.0398P)^2^+0.4230P] where P=(Fo^2^+2Fc^2^)/3'
_refine_ls_weighting_scheme calc
_refine_ls_wR_factor_all 0.1268
_refine_ls_wR_factor_obs .0969
_reflns_number_observed 2291
_reflns_number_total 3808
_reflns_observed_criterion >2sigma(I)
_cod_data_source_file qb0034.cif
_cod_data_source_block 2
_cod_depositor_comments
;
The following automatic conversions were performed:
'_symmetry_cell_setting' value 'Monoclinic' changed to 'monoclinic'
according to '/home/saulius/struct/CIF-dictionaries/cif_core.dic'
dictionary named 'cif_core.dic' version 2.4.1 from 2010-06-29.

Automatic conversion script
Id: cif_fix_enum 1527 2010-12-29 10:47:43Z saulius 

The following automatic conversions were performed:

'_refine_ls_weighting_scheme' value 'calc
w=1/[\s^2^(Fo^2^)+(0.0398P)^2^+0.4230P] where P=(Fo^2^+2Fc^2^)/3' was
changed to 'calc'. New tag '_refine_ls_weighting_details' was
created. The value of the new tag was set to
'w=1/[\s^2^(Fo^2^)+(0.0398P)^2^+0.4230P] where P=(Fo^2^+2Fc^2^)/3'.

Automatic conversion script
Id: cif_fix_values 3143 2015-03-26 13:38:13Z robertas 
;
_cod_original_sg_symbol_H-M 'P 21/c'
_cod_database_code 2007198

loop_
_symmetry_equiv_pos_as_xyz
'x, y, z'
'-x, y+1/2, -z+1/2'
'-x, -y, -z'
'x, -y-1/2, z-1/2'

loop_
_atom_site_aniso_label
_atom_site_aniso_U_11
_atom_site_aniso_U_22
_atom_site_aniso_U_33
_atom_site_aniso_U_12
_atom_site_aniso_U_13
_atom_site_aniso_U_23
C1 .0423(8) .0459(11) .0345(7) .0006(7) .0008(6) -.0010(7)
C2 .0483(9) .0480(12) .0483(9) .0062(8) .0074(7) .0097(8)
C3 .0474(9) .0364(12) .0759(13) -.0005(8) .0102(8) .0089(9)
F3 .0811(9) .0435(8) .1186(11) -.0116(6) .0244(8) .0107(7)
C4 .0425(8) .0409(12) .0642(11) .0047(8) .0037(8) -.0114(9)
O4 .0598(8) .0548(10) .0891(10) -.0033(7) .0024(7) -.0307(8)
N .0468(8) .0428(9) .0431(7) .0015(7) .0041(6) -.0074(6)
C5 .0629(11) .0684(15) .0409(9) .0107(10) .0018(8) -.0104(9)
C6 .0841(15) .079(2) .0481(11) .0059(13) .0178(10) .0104(11)
C7 .0807(14) .0563(14) .0694(13) -.0059(12) .0319(11) .0031(11)
C8 .0631(12) .0545(14) .0589(11) -.0150(10) .0226(9) -.0110(9)
C9 .0398(8) .0454(11) .0424(8) .0000(7) .0047(6) -.0054(7)
C10 .0577(11) .073(2) .0486(10) .0090(11) -.0074(8) -.0028(10)
F10A .0958(10) .1181(12) .0388(6) .0182(9) -.0112(6) -.0083(7)
F10B .0539(7) .0959(10) .0791(8) -.0084(7) -.0165(6) -.0130(8)
F10C .0770(8) .0840(10) .0751(8) .0261(7) -.0186(6) .0088(7)
C11 .0754(14) .072(2) .0622(12) .0071(12) .0228(10) .0204(12)
F11A .1170(12) .0953(11) .0668(8) .0081(9) .0464(8) .0031(8)
F11B .0820(10) .1320(14) .1062(11) -.0215(10) .0457(8) .0083(10)
F11C .1369(14) .1274(14) .0820(10) .0390(12) .0344(9) .0611(10)
C12 .0430(8) .0440(11) .0349(7) -.0008(7) .0062(6) -.0029(7)
C13 .0471(9) .0404(11) .0542(10) -.0014(8) -.0008(7) -.0030(8)
C14 .0497(10) .0549(14) .0683(12) .0018(9) -.0017(8) .0056(10)
C15 .0657(13) .0443(13) .0763(13) .0076(10) .0165(10) .0002(10)
C16 .0716(13) .0464(13) .0638(12) -.0035(10) .0105(10) -.0164(10)
C17 .0558(10) .0546(13) .0473(9) -.0034(9) .0022(8) -.0126(9)

loop_
_atom_site_label
_atom_site_fract_x
_atom_site_fract_y
_atom_site_fract_z
_atom_site_U_iso_or_equiv
_atom_site_thermal_displace_type
_atom_site_calc_flag
_atom_site_refinement_flags
_atom_site_occupancy
_atom_site_disorder_group
_atom_site_type_symbol
C1 .6635(2) -.1996(2) .37095(7) .0411(4) Uani d . 1 . C
C2 .7840(2) -.0840(2) .35939(9) .0480(4) Uani d . 1 . C
C3 .8094(2) .0077(2) .40535(10) .0530(5) Uani d . 1 . C
F3 .8993(2) .11686(12) .39455(8) .0801(4) Uani d . 1 . F
C4 .7705(2) -.0028(2) .47620(9) .0492(5) Uani d . 1 . C
O4 .8308(2) .07524(15) .51793(8) .0682(4) Uani d . 1 . O
N .6793(2) -.11206(15) .49061(7) .0442(4) Uani d . 1 . N
C5 .6629(3) -.1410(2) .55815(9) .0576(5) Uani d . 1 . C
H5 .7181 -.0872 .59088 .069 Uiso calc R 1 . H
C6 .5710(3) -.2428(3) .57646(10) .0698(6) Uani d . 1 . C
H6 .5594 -.2583 .62135 .084 Uiso calc R 1 . H
C7 .4899(3) -.3286(2) .52656(11) .0673(6) Uani d . 1 . C
H7 .4340 -.4038 .53947 .081 Uiso calc R 1 . H
C8 .4932(3) -.3025(2) .46266(10) .0578(5) Uani d . 1 . C
H8 .4485 -.3643 .43188 .069 Uiso calc R 1 . H
C9 .5655(2) -.1783(2) .43686(8) .0425(4) Uani d . 1 . C
H9 .4632 -.1214 .42496 .051 Uiso calc R 1 . H
C10 .5082(3) -.1943(2) .31429(10) .0606(5) Uani d . 1 . C
F10A .5567(2) -.2278(2) .25467(6) .0853(5) Uani d . 1 . F
F10B .3716(2) -.27076(14) .32569(6) .0777(4) Uani d . 1 . F
F10C .4423(2) -.07343(14) .30811(6) .0803(4) Uani d . 1 . F
C11 .8802(3) -.0715(3) .29602(11) .0687(6) Uani d . 1 . C
F11A .9004(2) -.1847(2) .26625(7) .0907(5) Uani d . 1 . F
F11B 1.0422(2) -.0220(2) .30857(8) .1045(6) Uani d . 1 . F
F11C .7913(2) .0055(2) .25165(8) .1140(6) Uani d . 1 . F
C12 .7680(2) -.3276(2) .37366(7) .0405(4) Uani d . 1 . C
C13 .9290(2) -.3312(2) .41361(9) .0476(4) Uani d . 1 . C
H13 .9719 -.2564 .43540 .057 Uiso calc R 1 . H
C14 1.0252(3) -.4453(2) .42106(10) .0581(5) Uani d . 1 . C
H14 1.1320 -.4468 .44813 .070 Uiso calc R 1 . H
C15 .9643(3) -.5571(2) .38870(11) .0615(5) Uani d . 1 . C
H15 1.0300 -.6335 .39356 .074 Uiso calc R 1 . H
C16 .8062(3) -.5542(2) .34941(10) .0603(5) Uani d . 1 . C
H16 .7646 -.6292 .32747 .072 Uiso calc R 1 . H
C17 .7080(3) -.4415(2) .34198(9) .0527(5) Uani d . 1 . C
H17 .6002 -.4415 .31547 .063 Uiso calc R 1 . H

loop_
_atom_type_symbol
_atom_type_description
_atom_type_scat_dispersion_real
_atom_type_scat_dispersion_imag
_atom_type_scat_source
F F 0.0171 0.0103 'International Tables Vol C Tables 4.2.6.8 and 6.1.1.4'
O O 0.0106 0.0060 'International Tables Vol C Tables 4.2.6.8 and 6.1.1.4'
N N 0.0061 0.0033 'International Tables Vol C Tables 4.2.6.8 and 6.1.1.4'
C C 0.0033 0.0016 'International Tables Vol C Tables 4.2.6.8 and 6.1.1.4'
H H 0.0000 0.0000 'International Tables Vol C Tables 4.2.6.8 and 6.1.1.4'

loop_
_geom_angle_atom_site_label_1
_geom_angle_atom_site_label_2
_geom_angle_atom_site_label_3
_geom_angle
_geom_angle_publ_flag
C2 C1 C12 111.40(13) yes
C2 C1 C10 106.14(15) yes
C12 C1 C10 113.84(15) yes
C2 C1 C9 110.29(14) yes
C12 C1 C9 111.38(13) yes
C10 C1 C9 103.40(13) yes
C3 C2 C1 120.0(2) yes
C3 C2 C11 118.3(2) yes
C1 C2 C11 121.8(2) yes
C2 C3 F3 121.9(2) yes
C2 C3 C4 126.2(2) yes
F3 C3 C4 111.3(2) yes
O4 C4 N 124.1(2) yes
O4 C4 C3 121.3(2) yes
N C4 C3 114.3(2) yes
C4 N C5 118.1(2) yes
C4 N C9 119.54(14) yes
C5 N C9 120.7(2) yes
C6 C5 N 122.0(2) yes
C6 C5 H5 119.02(12) ?
N C5 H5 119.02(11) ?
C5 C6 C7 119.5(2) yes
C5 C6 H6 120.24(12) ?
C7 C6 H6 120.24(12) ?
C8 C7 C6 120.9(2) yes
C8 C7 H7 119.53(14) ?
C6 C7 H7 119.53(13) ?
C7 C8 C9 123.5(2) yes
C7 C8 H8 118.26(14) ?
C9 C8 H8 118.26(10) ?
N C9 C8 110.06(15) yes
N C9 C1 112.98(13) yes
C8 C9 C1 112.38(15) yes
N C9 H9 107.01(9) ?
C8 C9 H9 107.01(10) ?
C1 C9 H9 107.01(9) ?
F10A C10 F10B 106.4(2) yes
F10A C10 F10C 106.6(2) yes
F10B C10 F10C 106.2(2) yes
F10A C10 C1 113.7(2) yes
F10B C10 C1 113.2(2) yes
F10C C10 C1 110.3(2) yes
F11B C11 F11A 106.4(2) yes
F11B C11 F11C 107.3(2) yes
F11A C11 F11C 107.0(2) yes
F11B C11 C2 111.8(2) yes
F11A C11 C2 112.7(2) yes
F11C C11 C2 111.3(2) yes
C17 C12 C13 118.1(2) yes
C17 C12 C1 124.35(15) yes
C13 C12 C1 117.41(15) yes
C14 C13 C12 120.4(2) yes
C14 C13 H13 119.82(11) ?
C12 C13 H13 119.82(11) ?
C15 C14 C13 120.7(2) yes
C15 C14 H14 119.65(12) ?
C13 C14 H14 119.65(11) ?
C16 C15 C14 119.2(2) yes
C16 C15 H15 120.39(13) ?
C14 C15 H15 120.39(12) ?
C15 C16 C17 120.8(2) yes
C15 C16 H16 119.62(13) ?
C17 C16 H16 119.62(12) ?
C16 C17 C12 120.8(2) yes
C16 C17 H17 119.59(11) ?
C12 C17 H17 119.59(11) ?

loop_
_geom_bond_atom_site_label_1
_geom_bond_atom_site_label_2
_geom_bond_site_symmetry_2
_geom_bond_distance
_geom_bond_publ_flag
C1 C2 . 1.529(3) yes
C1 C12 . 1.535(2) yes
C1 C10 . 1.558(2) yes
C1 C9 . 1.592(2) yes
C2 C3 . 1.325(3) yes
C2 C11 . 1.529(3) yes
C3 F3 . 1.341(2) yes
C3 C4 . 1.486(3) yes
C4 O4 . 1.220(2) yes
C4 N . 1.364(2) yes
N C5 . 1.409(2) yes
N C9 . 1.484(2) yes
C5 C6 . 1.328(3) yes
C5 H5 . .93 ?
C6 C7 . 1.433(3) yes
C6 H6 . .93 ?
C7 C8 . 1.317(3) yes
C7 H7 . .93 ?
C8 C9 . 1.503(3) yes
C8 H8 . .93 ?
C9 H9 . .98 ?
C10 F10A . 1.332(2) yes
C10 F10B . 1.333(2) yes
C10 F10C . 1.343(3) yes
C11 F11B . 1.326(3) yes
C11 F11A . 1.327(3) yes
C11 F11C . 1.329(3) yes
C12 C17 . 1.392(3) yes
C12 C13 . 1.393(2) yes
C13 C14 . 1.383(3) yes
C13 H13 . .93 ?
C14 C15 . 1.381(3) yes
C14 H14 . .93 ?
C15 C16 . 1.369(3) yes
C15 H15 . .93 ?
C16 C17 . 1.379(3) yes
C16 H16 . .93 ?
C17 H17 . .93 ?

loop_
_geom_torsion_atom_site_label_1
_geom_torsion_atom_site_label_2
_geom_torsion_atom_site_label_3
_geom_torsion_atom_site_label_4
_geom_torsion
C12 C1 C2 C3 -116.9(2)
C10 C1 C2 C3 118.6(2)
C9 C1 C2 C3 7.3(2)
C12 C1 C2 C11 62.1(2)
C10 C1 C2 C11 -62.3(2)
C9 C1 C2 C11 -173.7(2)
C1 C2 C3 F3 -173.2(2)
C11 C2 C3 F3 7.7(3)
C1 C2 C3 C4 16.8(3)
C11 C2 C3 C4 -162.3(2)
C2 C3 C4 O4 164.8(2)
F3 C3 C4 O4 -6.1(2)
C2 C3 C4 N -9.0(3)
F3 C3 C4 N -179.88(14)
O4 C4 N C5 -4.0(3)
C3 C4 N C5 169.5(2)
O4 C4 N C9 161.3(2)
C3 C4 N C9 -25.1(2)
C4 N C5 C6 177.5(2)
C9 N C5 C6 12.4(3)
N C5 C6 C7 1.9(3)
C5 C6 C7 C8 -5.4(3)
C6 C7 C8 C9 -5.6(3)
C4 N C9 C8 174.46(14)
C5 N C9 C8 -20.6(2)
C4 N C9 C1 47.9(2)
C5 N C9 C1 -147.1(2)
C7 C8 C9 N 17.7(3)
C7 C8 C9 C1 144.5(2)
C2 C1 C9 N -36.5(2)
C12 C1 C9 N 87.7(2)
C10 C1 C9 N -149.6(2)
C2 C1 C9 C8 -161.77(15)
C12 C1 C9 C8 -37.5(2)
C10 C1 C9 C8 85.1(2)
C2 C1 C10 F10A 72.6(2)
C12 C1 C10 F10A -50.3(2)
C9 C1 C10 F10A -171.3(2)
C2 C1 C10 F10B -165.9(2)
C12 C1 C10 F10B 71.2(2)
C9 C1 C10 F10B -49.8(2)
C2 C1 C10 F10C -47.1(2)
C12 C1 C10 F10C -170.00(15)
C9 C1 C10 F10C 69.0(2)
C3 C2 C11 F11B 36.7(3)
C1 C2 C11 F11B -142.3(2)
C3 C2 C11 F11A 156.6(2)
C1 C2 C11 F11A -22.5(3)
C3 C2 C11 F11C -83.2(3)
C1 C2 C11 F11C 97.7(2)
C2 C1 C12 C17 -136.1(2)
C10 C1 C12 C17 -16.2(2)
C9 C1 C12 C17 100.3(2)
C2 C1 C12 C13 47.6(2)
C10 C1 C12 C13 167.6(2)
C9 C1 C12 C13 -76.0(2)
C17 C12 C13 C14 0.1(3)
C1 C12 C13 C14 176.6(2)
C12 C13 C14 C15 0.5(3)
C13 C14 C15 C16 -0.5(3)
C14 C15 C16 C17 0.0(3)
C15 C16 C17 C12 0.7(3)
C13 C12 C17 C16 -0.7(3)
C1 C12 C17 C16 -176.9(2)
